data_7252036
loop_
_publ_author_name
'Jacewicz, Dagmara'
'Pob\/locki, Kacper'
'Bialek, Marzena'
'Jarzembska, Katarzyna N.'
'Kaminski, Radoslaw'

_publ_section_title
;
 Single-Crystal XRD Characterization, Physicochemical Properties and
 Catalytic Activity of Rhodium(III/IV) Coordination Compounds
;
_journal_name_full 'Physical Chemistry Chemical Physics'
_journal_paper_doi 10.1039/D6CP00682E
_journal_year 2026
_chemical_formula_moiety 'C19 H11 N3 O4 Rh S, H2 O'
_chemical_formula_sum 'C19 H13 N3 O5 Rh S'
_chemical_formula_weight 498.29
_space_group_IT_number 14
_space_group_name_Hall '-P 2ybc'
_space_group_name_H-M_alt 'P 1 21/c 1'
_symmetry_cell_setting monoclinic
_symmetry_Int_Tables_number 14
_symmetry_space_group_name_Hall '-P 2ybc'
_symmetry_space_group_name_H-M 'P 1 21/c 1'
_atom_sites_solution_primary dual
_audit_update_record
;
2025-10-28 deposited with the CCDC.	2026-05-25 downloaded from the CCDC.
;
_cell_angle_alpha 90
_cell_angle_beta 107.743(4)
_cell_angle_gamma 90
_cell_formula_units_Z 4
_cell_length_a 13.6552(5)
_cell_length_b 9.8730(3)
_cell_length_c 13.8328(6)
_cell_measurement_reflns_used 10450
_cell_measurement_temperature 100
_cell_measurement_theta_max 73.6
_cell_measurement_theta_min 3.33
_cell_volume 1776.20(12)
_computing_cell_refinement 'CrysAlisPro 1.171.43.144a (Rigaku OD, 2024)'
_computing_data_collection 'CrysAlisPro system (CCD 43.136a (release 23-08-2024))'
_computing_data_reduction 'CrysAlisPro 1.171.43.144a (Rigaku OD, 2024)'
_diffrn_ambient_temperature 100
_diffrn_detector 'CCD plate'
_diffrn_detector_area_resol_mean 10.5373
_diffrn_measured_fraction_theta_full 0.99
_diffrn_measured_fraction_theta_max 0.99
_diffrn_measurement_device 'four-circle diffractometer'
_diffrn_measurement_device_type 'SuperNova, Single source at offset/far, Atlas'
_diffrn_measurement_method '\w scans'
_diffrn_radiation_monochromator mirror
_diffrn_radiation_probe x-ray
_diffrn_radiation_source 'X-ray tube'
_diffrn_radiation_type 'Cu K\a'
_diffrn_radiation_wavelength 1.54184
_diffrn_reflns_av_R_equivalents 0.0413
_diffrn_reflns_av_unetI/netI 0.0272
_diffrn_reflns_limit_h_max 16
_diffrn_reflns_limit_h_min -16
_diffrn_reflns_limit_k_max 12
_diffrn_reflns_limit_k_min -10
_diffrn_reflns_limit_l_max 17
_diffrn_reflns_limit_l_min -17
_diffrn_reflns_number 18814
_diffrn_reflns_theta_full 73.92
_diffrn_reflns_theta_max 73.92
_diffrn_reflns_theta_min 3.4
_diffrn_source 'micro-focus sealed X-ray tube'
_exptl_absorpt_coefficient_mu 9.239
_exptl_absorpt_correction_T_max 1.000
_exptl_absorpt_correction_T_min 0.643
_exptl_absorpt_correction_type multi-scan
_exptl_absorpt_process_details
;
CrysAlisPro 1.171.43.144a (Rigaku Oxford Diffraction, 2024)
Empirical absorption correction using spherical harmonics,
implemented in SCALE3 ABSPACK scaling algorithm.
;
_exptl_crystal_colour 'clear light yellow'
_exptl_crystal_density_diffrn 1.8634
_exptl_crystal_description 'cut crystal'
_exptl_crystal_F_000 996
_exptl_crystal_size_max 0.085
_exptl_crystal_size_mid 0.029
_exptl_crystal_size_min 0.018
_refine_diff_density_max 1.32
_refine_diff_density_min -0.63
_refine_ls_extinction_method none
_refine_ls_goodness_of_fit_gt 1.7051
_refine_ls_goodness_of_fit_ref 1.6577
_refine_ls_hydrogen_treatment mixed
_refine_ls_number_constraints 46
_refine_ls_number_parameters 268
_refine_ls_number_reflns 3557
_refine_ls_number_restraints 2
_refine_ls_R_factor_all 0.0380
_refine_ls_R_factor_gt 0.0310
_refine_ls_shift/su_max 0.0272
_refine_ls_shift/su_mean 0.0006
_refine_ls_structure_factor_coef Fsqd
_refine_ls_weighting_details 'calc w=1/[\s^2^(Fo^2^)+(0.024308P)^2^+0.0000P] where P=(Fo^2^+2Fc^2^)/3'
_refine_ls_weighting_scheme sigma
_refine_ls_wR_factor_gt 0.0727
_refine_ls_wR_factor_ref 0.0766
_reflns_number_gt 3066
_reflns_number_total 3557
_reflns_threshold_expression I>3\s(I)
_cod_data_source_file d6cp00682e3.cif
_cod_data_source_block 92-2
_cod_depositor_comments
;
The following automatic conversions were performed:

data item '_diffrn_radiation_probe' value 'X-ray' was changed to
'x-ray' in accordance with the
/home/data/users/saulius/crontab/automatic-downloads/rss-feeds/RSC/lib/dictionaries/cif_core.dic
dictionary named 'cif_core.dic' version 2.4.2 last updated on
2011-04-26.

Automatic conversion script
Id: cif_fix_values 8170 2020-07-09 18:12:32Z antanas 
;
_cod_database_code 7252036

loop_
_space_group_symop_id
_space_group_symop_operation_xyz
1 x,y,z
2 -x,y+1/2,-z+1/2
3 -x,-y,-z
4 x,-y+1/2,z+1/2

loop_
_atom_site_label
_atom_site_type_symbol
_atom_site_fract_x
_atom_site_fract_y
_atom_site_fract_z
_atom_site_adp_type
_atom_site_U_iso_or_equiv
_atom_site_site_symmetry_multiplicity
_atom_site_occupancy
_atom_site_calc_flag
_atom_site_refinement_flags
_atom_site_disorder_assembly
_atom_site_disorder_group
Rh1 Rh 0.267590(16) 0.53442(2) 0.243039(18) Uani 0.01808(8) 4 1 d . . .
S1 S 0.20808(6) 0.31589(8) 0.19683(6) Uani 0.0242(2) 4 1 d . . .
O1 O 0.29166(17) 0.5675(2) 0.10620(18) Uani 0.0220(7) 4 1 d . . .
O3 O 0.20066(18) 0.5277(2) 0.35741(18) Uani 0.0244(7) 4 1 d . . .
O2 O 0.2071(2) 0.6404(3) -0.0500(2) Uani 0.0378(9) 4 1 d . . .
O4 O 0.0491(2) 0.5660(3) 0.3823(2) Uani 0.0345(9) 4 1 d . . .
N1 N 0.13345(19) 0.6035(3) 0.1691(2) Uani 0.0216(8) 4 1 d . . .
C1 C 0.2098(3) 0.6140(3) 0.0359(3) Uani 0.0246(10) 4 1 d . . .
C2 C 0.1160(2) 0.6353(3) 0.0717(3) Uani 0.0227(10) 4 1 d . . .
C3 C 0.0202(3) 0.6812(4) 0.0160(3) Uani 0.0291(11) 4 1 d . . .
C4 C -0.0545(3) 0.6948(4) 0.0650(3) Uani 0.0334(12) 4 1 d . . .
C5 C -0.0330(3) 0.6609(4) 0.1675(3) Uani 0.0319(12) 4 1 d . . .
C6 C 0.0640(2) 0.6129(3) 0.2184(3) Uani 0.0251(10) 4 1 d . . .
C7 C 0.1047(3) 0.5667(4) 0.3280(3) Uani 0.0259(10) 4 1 d . . .
H3 H 0.005273 0.703102 -0.054617 Uiso 0.0349 4 1 d . . .
H4 H -0.121568 0.727859 0.027924 Uiso 0.0401 4 1 d . . .
H5 H -0.084216 0.670729 0.20158 Uiso 0.0382 4 1 d . . .
N2 N 0.3319(2) 0.7195(2) 0.2909(2) Uani 0.0195(8) 4 1 d . . .
N3 N 0.41371(19) 0.4718(3) 0.3222(2) Uani 0.0200(8) 4 1 d . . .
C8 C 0.2887(3) 0.8408(3) 0.2708(3) Uani 0.0263(10) 4 1 d . . .
C9 C 0.3444(3) 0.9606(3) 0.3067(3) Uani 0.0285(11) 4 1 d . . .
C10 C 0.4450(3) 0.9527(3) 0.3646(3) Uani 0.0283(11) 4 1 d . . .
C11 C 0.4927(3) 0.8240(3) 0.3871(3) Uani 0.0236(10) 4 1 d . . .
C12 C 0.5983(3) 0.8044(4) 0.4463(3) Uani 0.0275(10) 4 1 d . . .
C13 C 0.6396(2) 0.6781(4) 0.4630(3) Uani 0.0274(10) 4 1 d . . .
C14 C 0.5798(2) 0.5605(3) 0.4221(3) Uani 0.0226(10) 4 1 d . . .
C15 C 0.6192(2) 0.4266(3) 0.4351(3) Uani 0.0252(10) 4 1 d . . .
C16 C 0.5548(3) 0.3217(3) 0.3915(3) Uani 0.0254(10) 4 1 d . . .
C17 C 0.4522(2) 0.3477(3) 0.3354(3) Uani 0.0226(10) 4 1 d . . .
C18 C 0.4770(2) 0.5780(3) 0.3644(2) Uani 0.0205(9) 4 1 d . . .
C19 C 0.4329(2) 0.7097(3) 0.3474(2) Uani 0.0206(9) 4 1 d . . .
H8 H 0.217757 0.847336 0.230827 Uiso 0.0315 4 1 d . . .
H9 H 0.311669 1.04732 0.290431 Uiso 0.0342 4 1 d . . .
H10 H 0.483144 1.033639 0.389901 Uiso 0.034 4 1 d . . .
H12 H 0.640076 0.881496 0.474448 Uiso 0.033 4 1 d . . .
H13 H 0.710281 0.667524 0.502843 Uiso 0.0329 4 1 d . . .
H15 H 0.689428 0.40953 0.47373 Uiso 0.0303 4 1 d . . .
H16 H 0.580045 0.230358 0.399325 Uiso 0.0305 4 1 d . . .
H17 H 0.408453 0.272898 0.30567 Uiso 0.0271 4 1 d . . .
O5 O 0.1452(2) 0.5063(3) 0.5902(2) Uani 0.0388(9) 4 1 d . . .
H18 H 0.120(4) 0.528(6) 0.5306(13) Uiso 0.0581 4 1 d . . .
H19 H 0.099(3) 0.475(6) 0.609(5) Uiso 0.0581 4 1 d . . .

loop_
_atom_site_aniso_label
_atom_site_aniso_type_symbol
_atom_site_aniso_U_11
_atom_site_aniso_U_22
_atom_site_aniso_U_33
_atom_site_aniso_U_12
_atom_site_aniso_U_13
_atom_site_aniso_U_23
Rh1 Rh 0.01561(12) 0.02020(12) 0.01923(13) -0.00034(8) 0.00650(9) 0.00034(8)
S1 S 0.0222(3) 0.0240(3) 0.0257(4) -0.0042(3) 0.0060(3) -0.0005(3)
O1 O 0.0215(10) 0.0241(10) 0.0230(11) 0.0000(8) 0.0109(9) -0.0008(9)
O3 O 0.0226(11) 0.0318(12) 0.0209(11) -0.0007(9) 0.0095(9) 0.0017(9)
O2 O 0.0364(13) 0.0571(17) 0.0242(13) 0.0068(12) 0.0155(11) 0.0082(12)
O4 O 0.0282(12) 0.0509(16) 0.0288(14) -0.0005(11) 0.0152(11) 0.0004(11)
N1 N 0.0165(11) 0.0254(12) 0.0229(13) 0.0002(10) 0.0060(10) 0.0022(11)
C1 C 0.0262(15) 0.0272(15) 0.0228(16) -0.0011(12) 0.0109(13) 0.0025(13)
C2 C 0.0234(15) 0.0248(14) 0.0217(16) -0.0024(11) 0.0097(13) 0.0008(12)
C3 C 0.0274(16) 0.0333(16) 0.0257(17) 0.0004(13) 0.0066(14) 0.0030(14)
C4 C 0.0222(15) 0.044(2) 0.0320(19) 0.0068(14) 0.0044(14) 0.0065(16)
C5 C 0.0200(15) 0.0425(19) 0.035(2) 0.0042(13) 0.0105(14) 0.0023(16)
C6 C 0.0226(14) 0.0302(15) 0.0242(16) -0.0003(12) 0.0100(13) 0.0004(13)
C7 C 0.0207(14) 0.0349(17) 0.0242(17) -0.0005(12) 0.0100(13) -0.0012(13)
N2 N 0.0221(12) 0.0183(11) 0.0197(13) -0.0023(9) 0.0086(10) -0.0010(10)
N3 N 0.0174(11) 0.0238(12) 0.0196(13) -0.0022(10) 0.0066(10) 0.0014(10)
C8 C 0.0293(16) 0.0255(15) 0.0272(17) 0.0037(13) 0.0134(14) 0.0025(13)
C9 C 0.0383(18) 0.0228(14) 0.0285(17) 0.0008(13) 0.0162(15) 0.0012(13)
C10 C 0.0388(18) 0.0222(15) 0.0271(17) -0.0079(13) 0.0147(15) -0.0042(13)
C11 C 0.0290(16) 0.0254(15) 0.0199(15) -0.0045(12) 0.0127(13) -0.0011(12)
C12 C 0.0294(16) 0.0302(16) 0.0247(16) -0.0095(13) 0.0109(14) -0.0005(13)
C13 C 0.0206(14) 0.0361(17) 0.0258(17) -0.0069(13) 0.0074(13) 0.0014(14)
C14 C 0.0220(14) 0.0295(15) 0.0200(15) -0.0041(12) 0.0120(12) 0.0005(12)
C15 C 0.0176(13) 0.0348(17) 0.0249(16) 0.0009(12) 0.0089(12) 0.0033(13)
C16 C 0.0245(15) 0.0257(15) 0.0288(17) 0.0029(12) 0.0122(13) 0.0020(13)
C17 C 0.0228(14) 0.0232(14) 0.0243(16) -0.0031(11) 0.0106(13) -0.0008(12)
C18 C 0.0207(14) 0.0251(14) 0.0190(15) -0.0041(11) 0.0111(12) 0.0001(12)
C19 C 0.0222(14) 0.0255(15) 0.0162(14) -0.0017(11) 0.0090(12) 0.0012(12)
O5 O 0.0301(13) 0.0505(16) 0.0331(15) -0.0060(11) 0.0057(12) 0.0044(13)

loop_
_atom_type_symbol
_atom_type_scat_dispersion_real
_atom_type_scat_dispersion_imag
_atom_type_scat_source
_atom_type_scat_Cromer_Mann_a1
_atom_type_scat_Cromer_Mann_b1
_atom_type_scat_Cromer_Mann_a2
_atom_type_scat_Cromer_Mann_b2
_atom_type_scat_Cromer_Mann_a3
_atom_type_scat_Cromer_Mann_b3
_atom_type_scat_Cromer_Mann_a4
_atom_type_scat_Cromer_Mann_b4
_atom_type_scat_Cromer_Mann_c
C 0.0181 0.0091 'International Tables Vol C tables 4.2.6.8 and 6.1.1.4' 2.31 20.843901 1.02 10.2075 1.5886 0.5687 0.865 51.651199 0.2156
H 0.0000 0.0000 'International Tables Vol C tables 4.2.6.8 and 6.1.1.4' 0.493002 10.5109 0.322912 26.1257 0.140191 3.14236 0.04081 57.799702 0.003038
N 0.0311 0.0180 'International Tables Vol C tables 4.2.6.8 and 6.1.1.4' 12.2126 0.0057 3.1322 9.8933 2.0125 28.997499 1.1663 0.5826 -11.529
O 0.0492 0.0322 'International Tables Vol C tables 4.2.6.8 and 6.1.1.4' 3.0485 13.2771 2.2868 5.7011 1.5463 0.3239 0.867 32.908901 0.2508
Rh 0.0927 3.6045 'International Tables Vol C tables 4.2.6.8 and 6.1.1.4' 19.2957 0.751536 14.3501 8.21758 4.73425 25.874901 1.28918 98.606201 5.328
S 0.3331 0.5567 'International Tables Vol C tables 4.2.6.8 and 6.1.1.4' 6.9053 1.4679 5.2034 22.215099 1.4379 0.2536 1.5863 56.172001 0.8669

loop_
_geom_angle_atom_site_label_1
_geom_angle_atom_site_label_2
_geom_angle_atom_site_label_3
_geom_angle_site_symmetry_1
_geom_angle_site_symmetry_2
_geom_angle_site_symmetry_3
_geom_angle
_geom_angle_publ_flag
S1 Rh1 O1 . . . 92.01(6) ?
S1 Rh1 O3 . . . 88.95(7) ?
S1 Rh1 N1 . . . 89.22(8) ?
S1 Rh1 N2 . . . 175.03(7) ?
S1 Rh1 N3 . . . 93.92(8) ?
O1 Rh1 O3 . . . 162.33(8) ?
O1 Rh1 N1 . . . 81.22(11) ?
O1 Rh1 N2 . . . 89.00(10) ?
O1 Rh1 N3 . . . 97.89(11) ?
O3 Rh1 N1 . . . 81.16(11) ?
O3 Rh1 N2 . . . 91.56(11) ?
O3 Rh1 N3 . . . 99.64(11) ?
N1 Rh1 N2 . . . 95.74(10) ?
N1 Rh1 N3 . . . 176.77(11) ?
N2 Rh1 N3 . . . 81.12(10) ?
Rh1 O1 C1 . . . 113.5(2) ?
Rh1 O3 C7 . . . 113.0(2) ?
Rh1 N1 C2 . . . 117.9(2) ?
Rh1 N1 C6 . . . 117.6(2) ?
C2 N1 C6 . . . 124.5(3) ?
O1 C1 O2 . . . 124.4(4) ?
O1 C1 C2 . . . 114.6(3) ?
O2 C1 C2 . . . 121.0(3) ?
N1 C2 C1 . . . 112.8(3) ?
N1 C2 C3 . . . 119.3(4) ?
C1 C2 C3 . . . 127.9(3) ?
C2 C3 C4 . . . 118.2(3) ?
C2 C3 H3 . . . 120.92 ?
C4 C3 H3 . . . 120.93 ?
C3 C4 C5 . . . 120.8(3) ?
C3 C4 H4 . . . 119.61 ?
C5 C4 H4 . . . 119.62 ?
C4 C5 C6 . . . 118.1(4) ?
C4 C5 H5 . . . 120.94 ?
C6 C5 H5 . . . 120.94 ?
N1 C6 C5 . . . 119.1(3) ?
N1 C6 C7 . . . 113.0(3) ?
C5 C6 C7 . . . 127.9(4) ?
O3 C7 O4 . . . 124.1(3) ?
O3 C7 C6 . . . 115.3(3) ?
O4 C7 C6 . . . 120.6(3) ?
Rh1 N2 C8 . . . 128.2(2) ?
Rh1 N2 C19 . . . 112.3(2) ?
C8 N2 C19 . . . 119.4(3) ?
Rh1 N3 C17 . . . 129.2(2) ?
Rh1 N3 C18 . . . 112.3(2) ?
C17 N3 C18 . . . 118.5(2) ?
N2 C8 C9 . . . 121.7(3) ?
N2 C8 H8 . . . 119.16 ?
C9 C8 H8 . . . 119.16 ?
C8 C9 C10 . . . 119.7(3) ?
C8 C9 H9 . . . 120.13 ?
C10 C9 H9 . . . 120.13 ?
C9 C10 C11 . . . 119.5(3) ?
C9 C10 H10 . . . 120.23 ?
C11 C10 H10 . . . 120.23 ?
C10 C11 C12 . . . 124.0(3) ?
C10 C11 C19 . . . 117.5(3) ?
C12 C11 C19 . . . 118.5(3) ?
C11 C12 C13 . . . 120.9(3) ?
C11 C12 H12 . . . 119.57 ?
C13 C12 H12 . . . 119.56 ?
C12 C13 C14 . . . 121.3(3) ?
C12 C13 H13 . . . 119.37 ?
C14 C13 H13 . . . 119.37 ?
C13 C14 C15 . . . 123.9(3) ?
C13 C14 C18 . . . 118.5(3) ?
C15 C14 C18 . . . 117.6(3) ?
C14 C15 C16 . . . 118.7(3) ?
C14 C15 H15 . . . 120.65 ?
C16 C15 H15 . . . 120.65 ?
C15 C16 C17 . . . 120.2(3) ?
C15 C16 H16 . . . 119.89 ?
C17 C16 H16 . . . 119.9 ?
N3 C17 C16 . . . 122.2(3) ?
N3 C17 H17 . . . 118.88 ?
C16 C17 H17 . . . 118.88 ?
N3 C18 C14 . . . 122.8(3) ?
N3 C18 C19 . . . 116.7(3) ?
C14 C18 C19 . . . 120.5(3) ?
N2 C19 C11 . . . 122.1(3) ?
N2 C19 C18 . . . 117.5(3) ?
C11 C19 C18 . . . 120.3(3) ?
H18 O5 H19 . . . 107(6) ?

loop_
_geom_bond_atom_site_label_1
_geom_bond_atom_site_label_2
_geom_bond_site_symmetry_1
_geom_bond_site_symmetry_2
_geom_bond_distance
_geom_bond_publ_flag
Rh1 S1 . . 2.3254(8) ?
Rh1 O1 . . 2.044(3) ?
Rh1 O3 . . 2.055(3) ?
Rh1 N1 . . 1.930(2) ?
Rh1 N2 . . 2.048(2) ?
Rh1 N3 . . 2.057(2) ?
O1 C1 . . 1.321(4) ?
O3 C7 . . 1.306(4) ?
O2 C1 . . 1.206(5) ?
O4 C7 . . 1.219(5) ?
N1 C2 . . 1.332(5) ?
N1 C6 . . 1.329(5) ?
C1 C2 . . 1.521(5) ?
C2 C3 . . 1.377(4) ?
C3 C4 . . 1.392(6) ?
C3 H3 . . 0.96 ?
C4 C5 . . 1.399(6) ?
C4 H4 . . 0.96 ?
C5 C6 . . 1.380(4) ?
C5 H5 . . 0.96 ?
C6 C7 . . 1.518(5) ?
N2 C8 . . 1.326(4) ?
N2 C19 . . 1.367(4) ?
N3 C17 . . 1.324(4) ?
N3 C18 . . 1.371(4) ?
C8 C9 . . 1.412(5) ?
C8 H8 . . 0.96 ?
C9 C10 . . 1.365(5) ?
C9 H9 . . 0.96 ?
C10 C11 . . 1.418(5) ?
C10 H10 . . 0.96 ?
C11 C12 . . 1.438(4) ?
C11 C19 . . 1.403(4) ?
C12 C13 . . 1.359(5) ?
C12 H12 . . 0.96 ?
C13 C14 . . 1.433(5) ?
C13 H13 . . 0.96 ?
C14 C15 . . 1.418(5) ?
C14 C18 . . 1.399(4) ?
C15 C16 . . 1.374(5) ?
C15 H15 . . 0.96 ?
C16 C17 . . 1.402(4) ?
C16 H16 . . 0.96 ?
C17 H17 . . 0.96 ?
C18 C19 . . 1.422(4) ?
O5 H18 . . 0.82(2) ?
O5 H19 . . 0.82(6) ?

loop_
_restr_distance_atom_site_label_1
_restr_distance_site_symmetry_1
_restr_distance_atom_site_label_2
_restr_distance_site_symmetry_2
_restr_distance_target
_restr_distance_target_weight_param
O5 . H18 . 0.82 0.001
O5 . H19 . 0.82 0.001
